data_7023778
loop_
_publ_author_name
'Majchrzak, Mariusz'
'Kostera, Sylwia'
'Kubicki, Maciej'
'Kownacki, Ireneusz'

_publ_section_title
;
 Synthesis of new styrylarenes via Suzuki-Miyaura coupling catalysed by
 highly active, well-defined palladium catalysts.
;
_journal_issue 44
_journal_name_full 'Dalton transactions (Cambridge, England : 2003)'
_journal_page_first 15535
_journal_page_last 15539
_journal_paper_doi 10.1039/c3dt52063c
_journal_volume 42
_journal_year 2013
_chemical_formula_moiety 'C53 H44 O P2 Pd'
_chemical_formula_sum 'C53 H44 O P2 Pd'
_chemical_formula_weight 865.22
_chemical_name_systematic
;
?
;
_space_group_IT_number 2
_symmetry_cell_setting triclinic
_symmetry_space_group_name_Hall '-P 1'
_symmetry_space_group_name_H-M 'P -1'
_atom_sites_solution_hydrogens geom
_atom_sites_solution_primary direct
_atom_sites_solution_secondary difmap
_audit_creation_method SHELXL-97
_cell_angle_alpha 100.507(3)
_cell_angle_beta 96.062(4)
_cell_angle_gamma 94.798(4)
_cell_formula_units_Z 2
_cell_length_a 10.8591(6)
_cell_length_b 11.7884(4)
_cell_length_c 17.5860(7)
_cell_measurement_reflns_used 6692
_cell_measurement_temperature 295(2)
_cell_measurement_theta_max 28.2297
_cell_measurement_theta_min 3.1883
_cell_volume 2188.86(17)
_computing_cell_refinement 'CrysAlis Pro (Oxford Diffraction (2009))'
_computing_data_collection 'CrysAlis Pro (Oxford Diffraction (2009))'
_computing_data_reduction 'CrysAlis Pro (Oxford Diffraction (2009))'
_computing_molecular_graphics 'Stereochemical Workstation (Siemens, 1989)'
_computing_publication_material 'SHELXL-97 (Sheldrick, 2008)'
_computing_structure_refinement 'SHELXL-97 (Sheldrick, 2008)'
_computing_structure_solution 'SIR92 (Altomare et al., 1993)'
_diffrn_ambient_temperature 295(2)
_diffrn_detector_area_resol_mean 16.1544
_diffrn_measured_fraction_theta_full 0.998
_diffrn_measured_fraction_theta_max 0.998
_diffrn_measurement_device_type 'Xcalibur, Eos'
_diffrn_measurement_method \w-scan
_diffrn_radiation_monochromator graphite
_diffrn_radiation_source 'Enhance (Mo) X-ray Source'
_diffrn_radiation_type 'Mo K\a'
_diffrn_radiation_wavelength 0.7107
_diffrn_reflns_av_R_equivalents 0.0271
_diffrn_reflns_av_sigmaI/netI 0.0367
_diffrn_reflns_limit_h_max 12
_diffrn_reflns_limit_h_min -12
_diffrn_reflns_limit_k_max 12
_diffrn_reflns_limit_k_min -14
_diffrn_reflns_limit_l_max 20
_diffrn_reflns_limit_l_min -20
_diffrn_reflns_number 16172
_diffrn_reflns_theta_full 25.00
_diffrn_reflns_theta_max 25.00
_diffrn_reflns_theta_min 3.19
_exptl_absorpt_coefficient_mu 0.534
_exptl_absorpt_correction_T_max 1.00000
_exptl_absorpt_correction_T_min 0.93655
_exptl_absorpt_correction_type multi-scan
_exptl_absorpt_process_details
;
CrysAlisPro, Agilent Technologies,
Version 1.171.35.4 (release 09-12-2010 CrysAlis171 .NET)
(compiled Dec 9 2010,10:47:41)
Empirical absorption correction using spherical harmonics,
implemented in SCALE3 ABSPACK scaling algorithm.
;
_exptl_crystal_colour red
_exptl_crystal_density_diffrn 1.313
_exptl_crystal_density_method 'not measured'
_exptl_crystal_description block
_exptl_crystal_F_000 892
_exptl_crystal_size_max 0.4
_exptl_crystal_size_mid 0.3
_exptl_crystal_size_min 0.2
_refine_diff_density_max 1.255
_refine_diff_density_min -0.651
_refine_diff_density_rms 0.083
_refine_ls_extinction_method none
_refine_ls_goodness_of_fit_ref 1.161
_refine_ls_hydrogen_treatment constr
_refine_ls_matrix_type full
_refine_ls_number_parameters 524
_refine_ls_number_reflns 7667
_refine_ls_number_restraints 0
_refine_ls_restrained_S_all 1.161
_refine_ls_R_factor_all 0.0592
_refine_ls_R_factor_gt 0.0513
_refine_ls_shift/su_max 0.013
_refine_ls_shift/su_mean 0.002
_refine_ls_structure_factor_coef Fsqd
_refine_ls_weighting_details 'calc w=1/[\s^2^(Fo^2^)+(0.0305P)^2^+8.2883P] where P=(Fo^2^+2Fc^2^)/3'
_refine_ls_weighting_scheme calc
_refine_ls_wR_factor_gt 0.1415
_refine_ls_wR_factor_ref 0.1443
_reflns_number_gt 6757
_reflns_number_total 7667
_reflns_threshold_expression >2\s(I)
_cod_data_source_file c3dt52063c.txt
_cod_data_source_block 2
_cod_database_code 7023778

loop_
_symmetry_equiv_pos_as_xyz
'x, y, z'
'-x, -y, -z'

loop_
_atom_site_label
_atom_site_type_symbol
_atom_site_fract_x
_atom_site_fract_y
_atom_site_fract_z
_atom_site_U_iso_or_equiv
_atom_site_adp_type
_atom_site_occupancy
_atom_site_symmetry_multiplicity
_atom_site_calc_flag
_atom_site_refinement_flags
Pd1 Pd 0.73107(4) 0.28393(3) 0.77765(2) 0.03683(13) Uani 1 1 d .
C1 C 0.6132(5) 0.4745(5) 0.7315(3) 0.0482(14) Uani 1 1 d .
O1 O 0.6314(5) 0.5435(4) 0.7937(2) 0.0682(13) Uani 1 1 d .
C2 C 0.5696(5) 0.3505(5) 0.7245(3) 0.0454(13) Uani 1 1 d .
H2 H 0.5576 0.3061 0.6713 0.054 Uiso 1 1 d R
C3 C 0.5394(5) 0.3087(5) 0.7901(3) 0.0442(13) Uani 1 1 d .
H3 H 0.5285 0.3644 0.8374 0.053 Uiso 1 1 d R
C4 C 0.4623(5) 0.1960(5) 0.7848(4) 0.0523(15) Uani 1 1 d .
C5 C 0.4458(7) 0.1094(6) 0.7191(5) 0.0702(19) Uani 1 1 d .
H5 H 0.4827 0.1211 0.6754 0.10(3) Uiso 1 1 calc R
C6 C 0.3754(9) 0.0057(8) 0.7172(6) 0.099(3) Uani 1 1 d .
H6 H 0.3653 -0.0517 0.6725 0.09(3) Uiso 1 1 calc R
C7 C 0.3206(9) -0.0130(10) 0.7806(7) 0.111(4) Uani 1 1 d .
H7 H 0.2741 -0.0835 0.7794 0.13(4) Uiso 1 1 calc R
C8 C 0.3339(8) 0.0713(9) 0.8459(6) 0.098(3) Uani 1 1 d .
H8 H 0.2950 0.0589 0.8887 0.12(3) Uiso 1 1 calc R
C9 C 0.4052(6) 0.1756(7) 0.8488(5) 0.0662(18) Uani 1 1 d .
H9 H 0.4148 0.2323 0.8939 0.06(2) Uiso 1 1 calc R
C10 C 0.6279(6) 0.5129(5) 0.6570(3) 0.0502(14) Uani 1 1 d .
H10 H 0.6199 0.4572 0.6115 0.060 Uiso 1 1 calc R
C11 C 0.6516(6) 0.6224(5) 0.6527(4) 0.0572(15) Uani 1 1 d .
H11 H 0.6610 0.6746 0.7000 0.069 Uiso 1 1 calc R
C12 C 0.6653(6) 0.6738(6) 0.5842(4) 0.0598(16) Uani 1 1 d .
C13 C 0.6572(7) 0.6080(7) 0.5101(4) 0.073(2) Uani 1 1 d .
H13 H 0.6422 0.5277 0.5029 0.09(3) Uiso 1 1 calc R
C14 C 0.6707(8) 0.6588(10) 0.4468(5) 0.090(3) Uani 1 1 d .
H14 H 0.6661 0.6129 0.3974 0.12(3) Uiso 1 1 calc R
C15 C 0.6910(8) 0.7772(10) 0.4563(6) 0.096(3) Uani 1 1 d .
H15 H 0.7003 0.8117 0.4134 0.12(3) Uiso 1 1 calc R
C16 C 0.6976(9) 0.8438(9) 0.5285(6) 0.103(3) Uani 1 1 d .
H16 H 0.7106 0.9241 0.5348 0.11(3) Uiso 1 1 calc R
C17 C 0.6852(8) 0.7938(7) 0.5924(5) 0.085(2) Uani 1 1 d .
H17 H 0.6902 0.8405 0.6416 0.08(3) Uiso 1 1 calc R
P1 P 0.88308(14) 0.27355(13) 0.69221(8) 0.0443(3) Uani 1 1 d .
C111 C 1.0142(5) 0.3871(5) 0.7191(3) 0.0500(14) Uani 1 1 d .
C112 C 0.9870(7) 0.5012(6) 0.7262(4) 0.0684(18) Uani 1 1 d .
H112 H 0.9052 0.5170 0.7154 0.082 Uiso 1 1 calc R
C113 C 1.0821(9) 0.5929(7) 0.7496(5) 0.086(2) Uani 1 1 d .
H113 H 1.0635 0.6692 0.7536 0.103 Uiso 1 1 calc R
C114 C 1.2020(8) 0.5699(9) 0.7666(5) 0.087(2) Uani 1 1 d .
H114 H 1.2652 0.6306 0.7821 0.105 Uiso 1 1 calc R
C115 C 1.2295(7) 0.4579(9) 0.7609(5) 0.084(2) Uani 1 1 d .
H115 H 1.3111 0.4427 0.7732 0.101 Uiso 1 1 calc R
C116 C 1.1368(6) 0.3679(6) 0.7370(4) 0.0647(17) Uani 1 1 d .
H116 H 1.1571 0.2921 0.7328 0.078 Uiso 1 1 calc R
C121 C 0.8269(6) 0.2872(5) 0.5920(3) 0.0484(14) Uani 1 1 d .
C122 C 0.7137(6) 0.2272(6) 0.5581(4) 0.0591(16) Uani 1 1 d .
H122 H 0.6680 0.1831 0.5863 0.071 Uiso 1 1 calc R
C123 C 0.6686(7) 0.2323(8) 0.4835(5) 0.084(2) Uani 1 1 d .
H123 H 0.5940 0.1889 0.4609 0.100 Uiso 1 1 calc R
C124 C 0.7296(10) 0.2986(8) 0.4415(5) 0.091(3) Uani 1 1 d .
H124 H 0.6956 0.3038 0.3916 0.110 Uiso 1 1 calc R
C125 C 0.8412(10) 0.3576(7) 0.4732(5) 0.090(3) Uani 1 1 d .
H125 H 0.8852 0.4014 0.4441 0.109 Uiso 1 1 calc R
C126 C 0.8905(8) 0.3534(6) 0.5481(4) 0.0706(19) Uani 1 1 d .
H126 H 0.9667 0.3951 0.5693 0.085 Uiso 1 1 calc R
C131 C 0.9535(6) 0.1386(5) 0.6704(3) 0.0516(14) Uani 1 1 d .
C132 C 0.9261(6) 0.0515(6) 0.7107(4) 0.0649(18) Uani 1 1 d .
H132 H 0.8755 0.0651 0.7502 0.078 Uiso 1 1 calc R
C133 C 0.9713(8) -0.0551(6) 0.6944(5) 0.084(2) Uani 1 1 d .
H133 H 0.9513 -0.1121 0.7227 0.101 Uiso 1 1 calc R
C134 C 1.0462(7) -0.0766(6) 0.6361(5) 0.076(2) Uani 1 1 d .
H134 H 1.0773 -0.1481 0.6247 0.091 Uiso 1 1 calc R
C135 C 1.0742(7) 0.0073(7) 0.5954(4) 0.075(2) Uani 1 1 d .
H135 H 1.1247 -0.0073 0.5559 0.090 Uiso 1 1 calc R
C136 C 1.0291(7) 0.1139(7) 0.6114(4) 0.071(2) Uani 1 1 d .
H136 H 1.0493 0.1700 0.5825 0.085 Uiso 1 1 calc R
P2 P 0.78807(12) 0.22557(11) 0.89501(8) 0.0354(3) Uani 1 1 d .
C211 C 0.7936(5) 0.0690(4) 0.8821(3) 0.0384(11) Uani 1 1 d .
C212 C 0.8925(7) 0.0156(5) 0.9109(4) 0.0628(18) Uani 1 1 d .
H212 H 0.9619 0.0603 0.9404 0.075 Uiso 1 1 calc R
C213 C 0.8879(8) -0.1052(6) 0.8958(5) 0.083(2) Uani 1 1 d .
H213 H 0.9545 -0.1408 0.9151 0.100 Uiso 1 1 calc R
C214 C 0.7868(7) -0.1713(5) 0.8529(4) 0.0655(18) Uani 1 1 d .
H214 H 0.7848 -0.2517 0.8430 0.079 Uiso 1 1 calc R
C215 C 0.6877(6) -0.1201(5) 0.8240(4) 0.0544(15) Uani 1 1 d .
H215 H 0.6180 -0.1653 0.7954 0.065 Uiso 1 1 calc R
C216 C 0.6929(5) -0.0007(5) 0.8381(3) 0.0471(13) Uani 1 1 d .
H216 H 0.6267 0.0339 0.8173 0.056 Uiso 1 1 calc R
C221 C 0.9375(5) 0.2892(4) 0.9502(3) 0.0397(12) Uani 1 1 d .
C222 C 0.9523(6) 0.3448(5) 1.0273(3) 0.0516(14) Uani 1 1 d .
H222 H 0.8830 0.3509 1.0541 0.062 Uiso 1 1 calc R
C223 C 1.0681(7) 0.3914(5) 1.0653(4) 0.0627(17) Uani 1 1 d .
H223 H 1.0755 0.4310 1.1166 0.075 Uiso 1 1 calc R
C224 C 1.1715(7) 0.3802(6) 1.0283(5) 0.0658(19) Uani 1 1 d .
H224 H 1.2500 0.4070 1.0552 0.079 Uiso 1 1 calc R
C225 C 1.1591(6) 0.3296(7) 0.9517(5) 0.076(2) Uani 1 1 d .
H225 H 1.2292 0.3251 0.9256 0.091 Uiso 1 1 calc R
C226 C 1.0423(6) 0.2840(6) 0.9116(4) 0.0625(17) Uani 1 1 d .
H226 H 1.0350 0.2502 0.8590 0.075 Uiso 1 1 calc R
C231 C 0.6809(5) 0.2498(4) 0.9692(3) 0.0381(11) Uani 1 1 d .
C232 C 0.6370(6) 0.1624(5) 1.0064(4) 0.0525(15) Uani 1 1 d .
H232 H 0.6621 0.0884 0.9941 0.063 Uiso 1 1 calc R
C233 C 0.5559(7) 0.1860(6) 1.0615(4) 0.069(2) Uani 1 1 d .
H233 H 0.5251 0.1271 1.0854 0.083 Uiso 1 1 calc R
C234 C 0.5206(6) 0.2957(6) 1.0813(4) 0.0611(17) Uani 1 1 d .
H234 H 0.4671 0.3111 1.1190 0.073 Uiso 1 1 calc R
C235 C 0.5639(6) 0.3823(5) 1.0456(4) 0.0548(15) Uani 1 1 d .
H235 H 0.5402 0.4567 1.0589 0.066 Uiso 1 1 calc R
C236 C 0.6438(6) 0.3580(5) 0.9892(3) 0.0483(13) Uani 1 1 d .
H236 H 0.6725 0.4167 0.9646 0.058 Uiso 1 1 calc R

loop_
_atom_site_aniso_label
_atom_site_aniso_U_11
_atom_site_aniso_U_22
_atom_site_aniso_U_33
_atom_site_aniso_U_23
_atom_site_aniso_U_13
_atom_site_aniso_U_12
Pd1 0.0357(2) 0.0390(2) 0.0382(2) 0.00897(16) 0.00948(16) 0.00856(16)
C1 0.051(3) 0.054(3) 0.043(3) 0.009(3) 0.008(3) 0.020(3)
O1 0.104(4) 0.055(3) 0.045(2) 0.002(2) 0.014(2) 0.014(2)
C2 0.037(3) 0.060(4) 0.038(3) 0.006(2) 0.002(2) 0.009(3)
C3 0.044(3) 0.044(3) 0.047(3) 0.011(2) 0.005(2) 0.016(2)
C4 0.034(3) 0.064(4) 0.063(4) 0.020(3) 0.001(3) 0.015(3)
C5 0.058(4) 0.076(5) 0.071(5) 0.016(4) -0.009(4) -0.010(4)
C6 0.102(7) 0.081(6) 0.098(7) 0.014(5) -0.027(5) -0.024(5)
C7 0.090(7) 0.108(8) 0.128(9) 0.049(7) -0.020(6) -0.040(6)
C8 0.061(5) 0.131(8) 0.110(7) 0.056(7) 0.010(5) -0.016(5)
C9 0.041(4) 0.086(5) 0.077(5) 0.029(4) 0.010(3) 0.002(3)
C10 0.054(4) 0.055(4) 0.042(3) 0.006(3) 0.008(3) 0.012(3)
C11 0.068(4) 0.056(4) 0.047(3) 0.008(3) 0.004(3) 0.009(3)
C12 0.060(4) 0.065(4) 0.058(4) 0.020(3) 0.005(3) 0.008(3)
C13 0.086(5) 0.081(5) 0.057(4) 0.023(4) 0.012(4) 0.016(4)
C14 0.084(6) 0.133(8) 0.061(5) 0.037(5) 0.012(4) 0.011(6)
C15 0.067(5) 0.142(9) 0.091(7) 0.069(7) 0.006(5) -0.007(5)
C16 0.105(7) 0.096(7) 0.117(8) 0.058(6) 0.008(6) -0.014(5)
C17 0.108(7) 0.068(5) 0.079(6) 0.028(4) 0.009(5) -0.010(4)
P1 0.0394(8) 0.0537(9) 0.0411(8) 0.0061(6) 0.0123(6) 0.0091(6)
C111 0.047(3) 0.062(4) 0.040(3) 0.005(3) 0.013(3) -0.003(3)
C112 0.057(4) 0.066(4) 0.078(5) 0.005(4) 0.008(3) 0.002(3)
C113 0.093(6) 0.062(5) 0.093(6) 0.003(4) 0.009(5) -0.014(4)
C114 0.067(5) 0.102(7) 0.082(6) 0.008(5) 0.005(4) -0.027(5)
C115 0.043(4) 0.124(7) 0.076(5) 0.010(5) 0.007(4) -0.013(4)
C116 0.050(4) 0.078(5) 0.062(4) 0.008(3) 0.009(3) -0.005(3)
C121 0.054(4) 0.051(3) 0.040(3) 0.002(2) 0.012(3) 0.014(3)
C122 0.051(4) 0.072(4) 0.051(4) -0.003(3) 0.006(3) 0.018(3)
C123 0.062(5) 0.109(7) 0.066(5) -0.016(5) -0.004(4) 0.013(4)
C124 0.127(8) 0.094(6) 0.052(5) 0.001(4) -0.005(5) 0.049(6)
C125 0.146(9) 0.077(5) 0.055(5) 0.021(4) 0.024(5) 0.023(6)
C126 0.091(6) 0.071(5) 0.051(4) 0.015(3) 0.014(4) 0.004(4)
C131 0.051(4) 0.059(4) 0.045(3) 0.006(3) 0.011(3) 0.013(3)
C132 0.069(4) 0.059(4) 0.074(5) 0.014(3) 0.034(4) 0.016(3)
C133 0.095(6) 0.061(4) 0.109(6) 0.027(4) 0.044(5) 0.027(4)
C134 0.074(5) 0.061(4) 0.095(6) 0.004(4) 0.022(4) 0.029(4)
C135 0.064(5) 0.089(5) 0.076(5) 0.004(4) 0.032(4) 0.030(4)
C136 0.076(5) 0.082(5) 0.066(4) 0.019(4) 0.036(4) 0.028(4)
P2 0.0362(7) 0.0328(7) 0.0398(7) 0.0099(5) 0.0086(6) 0.0071(5)
C211 0.047(3) 0.031(3) 0.039(3) 0.009(2) 0.010(2) 0.005(2)
C212 0.074(5) 0.043(3) 0.068(4) 0.008(3) -0.014(3) 0.017(3)
C213 0.114(7) 0.046(4) 0.086(5) 0.014(4) -0.023(5) 0.029(4)
C214 0.098(6) 0.034(3) 0.063(4) 0.009(3) 0.003(4) 0.009(3)
C215 0.064(4) 0.044(3) 0.054(4) 0.004(3) 0.016(3) -0.004(3)
C216 0.049(3) 0.042(3) 0.052(3) 0.008(3) 0.015(3) 0.009(3)
C221 0.040(3) 0.034(3) 0.049(3) 0.014(2) 0.007(2) 0.008(2)
C222 0.051(4) 0.052(3) 0.051(3) 0.009(3) 0.002(3) 0.008(3)
C223 0.071(5) 0.049(4) 0.060(4) 0.007(3) -0.013(3) 0.000(3)
C224 0.056(4) 0.052(4) 0.086(5) 0.028(4) -0.018(4) -0.012(3)
C225 0.037(4) 0.097(6) 0.097(6) 0.033(5) 0.012(4) -0.005(4)
C226 0.045(4) 0.078(5) 0.064(4) 0.012(3) 0.013(3) -0.001(3)
C231 0.038(3) 0.036(3) 0.042(3) 0.010(2) 0.009(2) 0.006(2)
C232 0.064(4) 0.040(3) 0.063(4) 0.018(3) 0.027(3) 0.014(3)
C233 0.089(5) 0.060(4) 0.072(5) 0.025(3) 0.045(4) 0.010(4)
C234 0.063(4) 0.068(4) 0.059(4) 0.014(3) 0.028(3) 0.015(3)
C235 0.060(4) 0.048(3) 0.059(4) 0.005(3) 0.016(3) 0.020(3)
C236 0.058(4) 0.040(3) 0.051(3) 0.012(2) 0.013(3) 0.008(3)

loop_
_atom_type_symbol
_atom_type_description
_atom_type_scat_dispersion_real
_atom_type_scat_dispersion_imag
_atom_type_scat_source
C C 0.0033 0.0016 'International Tables Vol C Tables 4.2.6.8 and 6.1.1.4'
H H 0.0000 0.0000 'International Tables Vol C Tables 4.2.6.8 and 6.1.1.4'
O O 0.0106 0.0060 'International Tables Vol C Tables 4.2.6.8 and 6.1.1.4'
P P 0.1023 0.0942 'International Tables Vol C Tables 4.2.6.8 and 6.1.1.4'
Pd Pd -0.9988 1.0072 'International Tables Vol C Tables 4.2.6.8 and 6.1.1.4'

loop_
_geom_angle_atom_site_label_1
_geom_angle_atom_site_label_2
_geom_angle_atom_site_label_3
_geom_angle
C3 Pd1 C2 37.61(19)
C3 Pd1 P2 99.33(15)
C2 Pd1 P2 136.40(15)
C3 Pd1 P1 145.25(15)
C2 Pd1 P1 108.72(15)
P2 Pd1 P1 114.88(5)
O1 C1 C2 123.4(5)
O1 C1 C10 121.1(6)
C2 C1 C10 115.4(5)
C3 C2 C1 119.8(5)
C3 C2 Pd1 70.5(3)
C1 C2 Pd1 102.3(4)
C3 C2 H2 125.5
C1 C2 H2 114.5
Pd1 C2 H2 103.2
C2 C3 C4 122.6(5)
C2 C3 Pd1 71.9(3)
C4 C3 Pd1 111.6(4)
C2 C3 H3 119.1
C4 C3 H3 111.3
Pd1 C3 H3 113.7
C5 C4 C9 117.8(7)
C5 C4 C3 123.0(6)
C9 C4 C3 119.1(6)
C6 C5 C4 121.0(8)
C6 C5 H5 119.5
C4 C5 H5 119.5
C7 C6 C5 120.3(9)
C7 C6 H6 119.8
C5 C6 H6 119.8
C8 C7 C6 120.0(9)
C8 C7 H7 120.0
C6 C7 H7 120.0
C7 C8 C9 120.3(9)
C7 C8 H8 119.8
C9 C8 H8 119.8
C8 C9 C4 120.5(8)
C8 C9 H9 119.7
C4 C9 H9 119.7
C11 C10 C1 122.6(6)
C11 C10 H10 118.7
C1 C10 H10 118.7
C10 C11 C12 129.1(6)
C10 C11 H11 115.5
C12 C11 H11 115.5
C13 C12 C17 117.7(7)
C13 C12 C11 122.6(6)
C17 C12 C11 119.6(6)
C14 C13 C12 121.3(8)
C14 C13 H13 119.4
C12 C13 H13 119.4
C15 C14 C13 120.1(9)
C15 C14 H14 120.0
C13 C14 H14 120.0
C16 C15 C14 119.8(8)
C16 C15 H15 120.1
C14 C15 H15 120.1
C15 C16 C17 120.7(9)
C15 C16 H16 119.7
C17 C16 H16 119.7
C16 C17 C12 120.5(9)
C16 C17 H17 119.8
C12 C17 H17 119.8
C131 P1 C111 105.1(3)
C131 P1 C121 98.9(3)
C111 P1 C121 102.4(3)
C131 P1 Pd1 118.1(2)
C111 P1 Pd1 115.21(18)
C121 P1 Pd1 114.75(19)
C116 C111 C112 117.7(6)
C116 C111 P1 124.9(5)
C112 C111 P1 117.2(5)
C111 C112 C113 120.4(7)
C111 C112 H112 119.8
C113 C112 H112 119.8
C114 C113 C112 119.8(8)
C114 C113 H113 120.1
C112 C113 H113 120.1
C113 C114 C115 120.2(8)
C113 C114 H114 119.9
C115 C114 H114 119.9
C114 C115 C116 120.1(8)
C114 C115 H115 120.0
C116 C115 H115 120.0
C115 C116 C111 121.7(7)
C115 C116 H116 119.1
C111 C116 H116 119.1
C122 C121 C126 117.7(6)
C122 C121 P1 117.8(5)
C126 C121 P1 124.5(5)
C123 C122 C121 120.3(7)
C123 C122 H122 119.8
C121 C122 H122 119.8
C124 C123 C122 121.8(8)
C124 C123 H123 119.1
C122 C123 H123 119.1
C123 C124 C125 118.9(8)
C123 C124 H124 120.5
C125 C124 H124 120.5
C124 C125 C126 120.9(8)
C124 C125 H125 119.5
C126 C125 H125 119.5
C125 C126 C121 120.3(8)
C125 C126 H126 119.9
C121 C126 H126 119.9
C132 C131 C136 116.8(6)
C132 C131 P1 119.2(4)
C136 C131 P1 123.9(5)
C131 C132 C133 122.2(6)
C131 C132 H132 118.9
C133 C132 H132 118.9
C134 C133 C132 119.6(7)
C134 C133 H133 120.2
C132 C133 H133 120.2
C135 C134 C133 119.4(6)
C135 C134 H134 120.3
C133 C134 H134 120.3
C134 C135 C136 121.2(6)
C134 C135 H135 119.4
C136 C135 H135 119.4
C135 C136 C131 120.8(7)
C135 C136 H136 119.6
C131 C136 H136 119.6
C211 P2 C221 105.1(2)
C211 P2 C231 101.3(2)
C221 P2 C231 102.2(2)
C211 P2 Pd1 112.20(17)
C221 P2 Pd1 117.50(17)
C231 P2 Pd1 116.61(17)
C212 C211 C216 118.0(5)
C212 C211 P2 124.9(4)
C216 C211 P2 117.0(4)
C211 C212 C213 120.0(6)
C211 C212 H212 120.0
C213 C212 H212 120.0
C214 C213 C212 120.5(7)
C214 C213 H213 119.8
C212 C213 H213 119.8
C213 C214 C215 120.5(6)
C213 C214 H214 119.8
C215 C214 H214 119.8
C216 C215 C214 119.1(6)
C216 C215 H215 120.5
C214 C215 H215 120.5
C215 C216 C211 121.9(6)
C215 C216 H216 119.0
C211 C216 H216 119.0
C226 C221 C222 117.9(6)
C226 C221 P2 117.9(5)
C222 C221 P2 124.2(4)
C223 C222 C221 121.1(6)
C223 C222 H222 119.5
C221 C222 H222 119.5
C224 C223 C222 120.7(7)
C224 C223 H223 119.7
C222 C223 H223 119.7
C223 C224 C225 119.3(6)
C223 C224 H224 120.3
C225 C224 H224 120.3
C224 C225 C226 120.9(7)
C224 C225 H225 119.6
C226 C225 H225 119.6
C221 C226 C225 120.0(7)
C221 C226 H226 120.0
C225 C226 H226 120.0
C236 C231 C232 118.8(5)
C236 C231 P2 118.6(4)
C232 C231 P2 122.6(4)
C233 C232 C231 119.8(5)
C233 C232 H232 120.1
C231 C232 H232 120.1
C234 C233 C232 120.4(6)
C234 C233 H233 119.8
C232 C233 H233 119.8
C235 C234 C233 120.1(6)
C235 C234 H234 119.9
C233 C234 H234 119.9
C234 C235 C236 119.3(5)
C234 C235 H235 120.3
C236 C235 H235 120.3
C231 C236 C235 121.5(5)
C231 C236 H236 119.3
C235 C236 H236 119.3

loop_
_geom_bond_atom_site_label_1
_geom_bond_atom_site_label_2
_geom_bond_distance
Pd1 C3 2.154(5)
Pd1 C2 2.172(5)
Pd1 P2 2.3313(13)
Pd1 P1 2.3427(14)
C1 O1 1.225(7)
C1 C2 1.477(8)
C1 C10 1.481(8)
C2 C3 1.395(7)
C2 H2 0.9735
C3 C4 1.491(8)
C3 H3 0.9856
C4 C5 1.381(9)
C4 C9 1.390(9)
C5 C6 1.380(10)
C5 H5 0.9300
C6 C7 1.362(13)
C6 H6 0.9300
C7 C8 1.360(13)
C7 H7 0.9300
C8 C9 1.387(11)
C8 H8 0.9300
C9 H9 0.9300
C10 C11 1.313(8)
C10 H10 0.9300
C11 C12 1.460(8)
C11 H11 0.9300
C12 C13 1.379(9)
C12 C17 1.392(10)
C13 C14 1.372(10)
C13 H13 0.9300
C14 C15 1.371(13)
C14 H14 0.9300
C15 C16 1.356(13)
C15 H15 0.9300
C16 C17 1.376(11)
C16 H16 0.9300
C17 H17 0.9300
P1 C131 1.818(6)
P1 C111 1.830(6)
P1 C121 1.843(6)
C111 C116 1.383(9)
C111 C112 1.388(9)
C112 C113 1.402(10)
C112 H112 0.9300
C113 C114 1.366(12)
C113 H113 0.9300
C114 C115 1.365(12)
C114 H114 0.9300
C115 C116 1.373(10)
C115 H115 0.9300
C116 H116 0.9300
C121 C122 1.383(9)
C121 C126 1.387(9)
C122 C123 1.366(10)
C122 H122 0.9300
C123 C124 1.350(12)
C123 H123 0.9300
C124 C125 1.355(12)
C124 H124 0.9300
C125 C126 1.380(10)
C125 H125 0.9300
C126 H126 0.9300
C131 C132 1.381(9)
C131 C136 1.394(8)
C132 C133 1.380(9)
C132 H132 0.9300
C133 C134 1.376(10)
C133 H133 0.9300
C134 C135 1.356(10)
C134 H134 0.9300
C135 C136 1.379(9)
C135 H135 0.9300
C136 H136 0.9300
P2 C211 1.825(5)
P2 C221 1.826(6)
P2 C231 1.839(5)
C211 C212 1.385(8)
C211 C216 1.382(8)
C212 C213 1.397(9)
C212 H212 0.9300
C213 C214 1.359(10)
C213 H213 0.9300
C214 C215 1.373(9)
C214 H214 0.9300
C215 C216 1.379(8)
C215 H215 0.9300
C216 H216 0.9300
C221 C226 1.385(8)
C221 C222 1.381(8)
C222 C223 1.380(9)
C222 H222 0.9300
C223 C224 1.360(10)
C223 H223 0.9300
C224 C225 1.357(10)
C224 H224 0.9300
C225 C226 1.398(9)
C225 H225 0.9300
C226 H226 0.9300
C231 C236 1.365(7)
C231 C232 1.394(7)
C232 C233 1.385(8)
C232 H232 0.9300
C233 C234 1.374(9)
C233 H233 0.9300
C234 C235 1.369(8)
C234 H234 0.9300
C235 C236 1.392(8)
C235 H235 0.9300
C236 H236 0.9300
